data_4113484
loop_
_publ_author_name
'Paul A. Vecchi'
'Arkady Ellern'
'Robert J. Angelici'

_publ_section_title
;
 Synthetic, Structural and Binding Studies of the
 4,6-Dimethyldibenzothiophene Complex
 [(\h5-C5Me5)Ru(CO)2(\h1(S)-4,6-Me2DBT)]BF4: Toward an Understanding of
 Deep Hydrodesulfurization
;
_journal_name_full 'Journal of the American Chemical Society'
_journal_page_first 2064
_journal_page_last 2065
_journal_paper_doi 10.1021/ja029230z
_journal_volume 125
_journal_year 2003
_chemical_formula_sum 'C24 H23 B F4 O2 Ru S'
_chemical_formula_weight 563.36
_chemical_name_systematic
; 
 ? 
;
_space_group_IT_number 14
_symmetry_cell_setting monoclinic
_symmetry_space_group_name_Hall '-P 2yn'
_symmetry_space_group_name_H-M 'P 1 21/n 1'
_atom_sites_solution_hydrogens geom
_atom_sites_solution_primary direct
_atom_sites_solution_secondary difmap
_audit_creation_method SHELXL-97
_cell_angle_alpha 90.00
_cell_angle_beta 105.468(2)
_cell_angle_gamma 90.00
_cell_formula_units_Z 4
_cell_length_a 10.8541(14)
_cell_length_b 11.6452(15)
_cell_length_c 19.156(3)
_cell_measurement_temperature 173(2)
_cell_volume 2333.6(6)
_computing_cell_refinement 'Bruker SMART'
_computing_data_collection 'Bruker SMART'
_computing_data_reduction 'Bruker SHELXTL'
_computing_molecular_graphics 'Bruker SHELXTL'
_computing_publication_material 'Bruker SHELXTL'
_computing_structure_refinement 'SHELXL-97 (Sheldrick, 1997)'
_computing_structure_solution 'SHELXS-97 (Sheldrick, 1990)'
_diffrn_ambient_temperature 173(2)
_diffrn_measured_fraction_theta_full 0.934
_diffrn_measured_fraction_theta_max 0.934
_diffrn_measurement_device_type 'CCD area detector'
_diffrn_measurement_method 'phi and omega scans'
_diffrn_radiation_monochromator graphite
_diffrn_radiation_source 'fine-focus sealed tube'
_diffrn_radiation_type MoK\a
_diffrn_radiation_wavelength 0.71073
_diffrn_reflns_av_R_equivalents 0.0234
_diffrn_reflns_av_sigmaI/netI 0.0322
_diffrn_reflns_limit_h_max 14
_diffrn_reflns_limit_h_min -12
_diffrn_reflns_limit_k_max 10
_diffrn_reflns_limit_k_min -15
_diffrn_reflns_limit_l_max 24
_diffrn_reflns_limit_l_min -23
_diffrn_reflns_number 13978
_diffrn_reflns_theta_full 28.27
_diffrn_reflns_theta_max 28.27
_diffrn_reflns_theta_min 1.96
_exptl_absorpt_coefficient_mu 0.812
_exptl_absorpt_correction_T_max 0.91
_exptl_absorpt_correction_T_min 0.88
_exptl_absorpt_correction_type multi-scan
_exptl_crystal_colour yellow
_exptl_crystal_density_diffrn 1.603
_exptl_crystal_description prism
_exptl_crystal_F_000 1136
_exptl_crystal_size_max 0.48
_exptl_crystal_size_mid 0.34
_exptl_crystal_size_min 0.28
_refine_diff_density_max 0.542
_refine_diff_density_min -0.393
_refine_diff_density_rms 0.069
_refine_ls_extinction_method none
_refine_ls_goodness_of_fit_ref 1.011
_refine_ls_hydrogen_treatment mixed
_refine_ls_matrix_type full
_refine_ls_number_parameters 298
_refine_ls_number_reflns 5404
_refine_ls_number_restraints 0
_refine_ls_restrained_S_all 1.011
_refine_ls_R_factor_all 0.0358
_refine_ls_R_factor_gt 0.0261
_refine_ls_shift/su_max 0.001
_refine_ls_shift/su_mean 0.000
_refine_ls_structure_factor_coef Fsqd
_refine_ls_weighting_details 'calc w=1/[\s^2^(Fo^2^)+(0.0400P)^2^+0.0000P] where P=(Fo^2^+2Fc^2^)/3'
_refine_ls_weighting_scheme calc
_refine_ls_wR_factor_gt 0.0664
_refine_ls_wR_factor_ref 0.0698
_reflns_number_gt 4423
_reflns_number_total 5404
_reflns_threshold_expression >2sigma(I)
_cod_data_source_file ja029230z-3_s1_3.cif
_cod_data_source_block ang49
_cod_original_cell_volume 2333.6(5)
_cod_database_code 4113484

loop_
_symmetry_equiv_pos_as_xyz
'x, y, z'
'-x+1/2, y+1/2, -z+1/2'
'-x, -y, -z'
'x-1/2, -y-1/2, z-1/2'

loop_
_atom_site_label
_atom_site_type_symbol
_atom_site_fract_x
_atom_site_fract_y
_atom_site_fract_z
_atom_site_U_iso_or_equiv
_atom_site_adp_type
_atom_site_occupancy
_atom_site_symmetry_multiplicity
_atom_site_calc_flag
_atom_site_refinement_flags
Ru1 Ru 0.237548(14) 0.299250(14) 0.092125(8) 0.01789(6) Uani 1 1 d .
S1 S 0.34908(5) 0.40014(4) 0.01875(3) 0.02048(11) Uani 1 1 d .
C1 C 0.1752(2) 0.63967(19) -0.12014(12) 0.0253(5) Uani 1 1 d .
H1A H 0.1714 0.7212 -0.1199 0.030 Uiso 1 1 calc R
C2 C 0.1124(2) 0.5785(2) -0.18123(12) 0.0315(5) Uani 1 1 d .
H2A H 0.0662 0.6187 -0.2232 0.038 Uiso 1 1 calc R
C3 C 0.1161(2) 0.4592(2) -0.18208(12) 0.0312(5) Uani 1 1 d .
H3A H 0.0719 0.4192 -0.2246 0.037 Uiso 1 1 calc R
C4 C 0.1833(2) 0.3971(2) -0.12172(11) 0.0268(5) Uani 1 1 d .
H4A H 0.1857 0.3155 -0.1221 0.032 Uiso 1 1 calc R
C6 C 0.47886(19) 0.56410(19) 0.12099(11) 0.0247(5) Uani 1 1 d .
H6A H 0.5216 0.5044 0.1519 0.030 Uiso 1 1 calc R
C7 C 0.5024(2) 0.67781(19) 0.13973(12) 0.0279(5) Uani 1 1 d .
H7A H 0.5631 0.6969 0.1839 0.033 Uiso 1 1 calc R
C8 C 0.4384(2) 0.7650(2) 0.09467(13) 0.0298(5) Uani 1 1 d .
H8A H 0.4554 0.8429 0.1088 0.036 Uiso 1 1 calc R
C9 C 0.3503(2) 0.74000(19) 0.02972(12) 0.0272(5) Uani 1 1 d .
H9A H 0.3067 0.8003 -0.0003 0.033 Uiso 1 1 calc R
C10 C 0.32594(19) 0.62611(18) 0.00862(11) 0.0210(4) Uani 1 1 d .
C11 C 0.24470(18) 0.57976(18) -0.05859(11) 0.0204(4) Uani 1 1 d .
C12 C 0.39047(19) 0.53931(17) 0.05542(11) 0.0206(4) Uani 1 1 d .
C13 C 0.24650(19) 0.45956(18) -0.06120(11) 0.0209(4) Uani 1 1 d .
C18 C 0.1866(2) 0.4389(2) 0.12869(13) 0.0286(5) Uani 1 1 d .
C19 C 0.0800(2) 0.29023(19) 0.01786(13) 0.0299(5) Uani 1 1 d .
C20 C 0.35569(19) 0.13929(17) 0.09872(11) 0.0194(4) Uani 1 1 d .
C21 C 0.23644(19) 0.10885(18) 0.11124(11) 0.0209(4) Uani 1 1 d .
C22 C 0.22310(19) 0.17035(18) 0.17390(11) 0.0217(4) Uani 1 1 d .
C23 C 0.34069(19) 0.23413(18) 0.20304(11) 0.0206(4) Uani 1 1 d .
C24 C 0.42076(19) 0.21638(17) 0.15617(11) 0.0202(4) Uani 1 1 d .
C25 C 0.4127(2) 0.0922(2) 0.04162(12) 0.0286(5) Uani 1 1 d .
H25A H 0.4594 0.0214 0.0593 0.043 Uiso 1 1 calc R
H25B H 0.4715 0.1488 0.0305 0.043 Uiso 1 1 calc R
H25C H 0.3444 0.0756 -0.0022 0.043 Uiso 1 1 calc R
C26 C 0.1432(2) 0.0228(2) 0.06869(13) 0.0334(5) Uani 1 1 d .
H26A H 0.1655 -0.0540 0.0891 0.050 Uiso 1 1 calc R
H26B H 0.1466 0.0235 0.0181 0.050 Uiso 1 1 calc R
H26C H 0.0567 0.0426 0.0710 0.050 Uiso 1 1 calc R
C27 C 0.1163(2) 0.1569(2) 0.20933(13) 0.0316(5) Uani 1 1 d .
H27A H 0.1351 0.0925 0.2434 0.047 Uiso 1 1 calc R
H27B H 0.0363 0.1419 0.1723 0.047 Uiso 1 1 calc R
H27C H 0.1078 0.2275 0.2355 0.047 Uiso 1 1 calc R
C28 C 0.3723(2) 0.30066(19) 0.27252(12) 0.0317(5) Uani 1 1 d .
H28A H 0.4175 0.2507 0.3123 0.048 Uiso 1 1 calc R
H28B H 0.2933 0.3287 0.2821 0.048 Uiso 1 1 calc R
H28C H 0.4270 0.3660 0.2686 0.048 Uiso 1 1 calc R
C29 C 0.5555(2) 0.2572(2) 0.16658(12) 0.0270(5) Uani 1 1 d .
H29A H 0.6146 0.2029 0.1975 0.040 Uiso 1 1 calc R
H29B H 0.5656 0.3330 0.1897 0.040 Uiso 1 1 calc R
H29C H 0.5744 0.2626 0.1194 0.040 Uiso 1 1 calc R
O1 O -0.01535(16) 0.27984(18) -0.02395(11) 0.0504(5) Uani 1 1 d .
O2 O 0.16053(17) 0.52015(16) 0.15401(11) 0.0498(5) Uani 1 1 d .
B1 B 0.7932(2) 0.9773(2) 0.14863(14) 0.0302(6) Uani 1 1 d .
F1 F 0.84052(18) 0.88683(15) 0.11821(10) 0.0722(6) Uani 1 1 d .
F2 F 0.67010(15) 0.95606(19) 0.15137(9) 0.0732(6) Uani 1 1 d .
F3 F 0.87076(14) 0.99909(15) 0.21729(8) 0.0544(4) Uani 1 1 d .
F4 F 0.79224(18) 1.07219(13) 0.10463(9) 0.0580(5) Uani 1 1 d .

loop_
_atom_site_aniso_label
_atom_site_aniso_U_11
_atom_site_aniso_U_22
_atom_site_aniso_U_33
_atom_site_aniso_U_23
_atom_site_aniso_U_13
_atom_site_aniso_U_12
Ru1 0.01648(9) 0.01793(10) 0.01980(9) 0.00245(6) 0.00578(6) -0.00018(6)
S1 0.0209(3) 0.0188(3) 0.0230(3) 0.0040(2) 0.0080(2) 0.0009(2)
C1 0.0244(11) 0.0229(11) 0.0285(12) 0.0065(9) 0.0068(9) 0.0005(9)
C2 0.0282(12) 0.0378(14) 0.0259(12) 0.0084(10) 0.0025(10) 0.0015(10)
C3 0.0311(12) 0.0365(14) 0.0240(12) -0.0058(10) 0.0040(10) -0.0036(10)
C4 0.0310(12) 0.0247(12) 0.0265(11) -0.0010(9) 0.0110(9) -0.0018(9)
C6 0.0235(11) 0.0297(12) 0.0217(11) 0.0048(9) 0.0076(8) -0.0008(9)
C7 0.0276(11) 0.0344(13) 0.0220(11) -0.0030(9) 0.0074(9) -0.0072(9)
C8 0.0362(13) 0.0244(12) 0.0311(13) -0.0049(10) 0.0130(10) -0.0079(10)
C9 0.0307(12) 0.0202(11) 0.0322(12) 0.0023(9) 0.0109(10) -0.0001(9)
C10 0.0195(10) 0.0211(11) 0.0240(11) 0.0034(8) 0.0089(8) 0.0002(8)
C11 0.0197(10) 0.0204(11) 0.0235(11) 0.0030(8) 0.0096(8) -0.0016(8)
C12 0.0209(10) 0.0187(10) 0.0240(11) 0.0022(8) 0.0091(8) -0.0022(8)
C13 0.0214(10) 0.0230(11) 0.0207(10) 0.0040(8) 0.0098(8) 0.0019(8)
C18 0.0252(11) 0.0264(12) 0.0379(13) 0.0039(10) 0.0147(10) 0.0013(9)
C19 0.0262(12) 0.0319(13) 0.0316(12) 0.0088(10) 0.0076(10) 0.0004(10)
C20 0.0238(10) 0.0157(10) 0.0182(10) 0.0033(8) 0.0048(8) 0.0024(8)
C21 0.0236(10) 0.0172(10) 0.0200(10) 0.0038(8) 0.0024(8) -0.0020(8)
C22 0.0226(10) 0.0218(11) 0.0212(10) 0.0042(8) 0.0069(8) -0.0014(8)
C23 0.0229(10) 0.0191(10) 0.0195(10) 0.0028(8) 0.0053(8) -0.0001(8)
C24 0.0195(10) 0.0172(10) 0.0225(10) 0.0050(8) 0.0033(8) 0.0012(8)
C25 0.0329(12) 0.0289(13) 0.0268(12) -0.0024(9) 0.0128(10) 0.0042(10)
C26 0.0357(13) 0.0287(13) 0.0323(13) -0.0037(10) 0.0031(10) -0.0083(10)
C27 0.0283(12) 0.0365(13) 0.0341(13) 0.0087(10) 0.0153(10) -0.0009(10)
C28 0.0376(13) 0.0334(13) 0.0226(11) -0.0055(10) 0.0052(10) -0.0029(10)
C29 0.0187(10) 0.0267(12) 0.0342(13) 0.0058(10) 0.0049(9) 0.0014(9)
O1 0.0261(10) 0.0742(15) 0.0432(11) 0.0071(10) -0.0043(8) -0.0038(9)
O2 0.0472(11) 0.0339(11) 0.0767(15) -0.0140(10) 0.0311(11) 0.0034(9)
B1 0.0278(13) 0.0288(14) 0.0288(14) 0.0042(11) -0.0016(11) -0.0019(11)
F1 0.0855(13) 0.0405(10) 0.0806(14) -0.0089(9) 0.0048(11) 0.0273(9)
F2 0.0362(9) 0.1212(17) 0.0562(12) 0.0005(11) 0.0019(8) -0.0267(10)
F3 0.0471(9) 0.0760(12) 0.0301(8) 0.0039(8) -0.0074(7) -0.0176(8)
F4 0.0874(12) 0.0325(9) 0.0430(9) 0.0123(7) -0.0019(9) -0.0015(8)

loop_
_atom_type_symbol
_atom_type_description
_atom_type_scat_dispersion_real
_atom_type_scat_dispersion_imag
_atom_type_scat_source
C C 0.0033 0.0016 'International Tables Vol C Tables 4.2.6.8 and 6.1.1.4'
H H 0.0000 0.0000 'International Tables Vol C Tables 4.2.6.8 and 6.1.1.4'
B B 0.0013 0.0007 'International Tables Vol C Tables 4.2.6.8 and 6.1.1.4'
O O 0.0106 0.0060 'International Tables Vol C Tables 4.2.6.8 and 6.1.1.4'
F F 0.0171 0.0103 'International Tables Vol C Tables 4.2.6.8 and 6.1.1.4'
S S 0.1246 0.1234 'International Tables Vol C Tables 4.2.6.8 and 6.1.1.4'
Ru Ru -1.2594 0.8363 'International Tables Vol C Tables 4.2.6.8 and 6.1.1.4'

loop_
_geom_angle_atom_site_label_1
_geom_angle_atom_site_label_2
_geom_angle_atom_site_label_3
_geom_angle
C18 Ru1 C19 91.76(10)
C18 Ru1 C22 103.69(9)
C19 Ru1 C22 105.78(9)
C18 Ru1 C20 154.47(9)
C19 Ru1 C20 112.33(9)
C22 Ru1 C20 62.81(7)
C18 Ru1 C21 139.96(8)
C19 Ru1 C21 91.40(8)
C22 Ru1 C21 37.66(7)
C20 Ru1 C21 36.91(7)
C18 Ru1 C23 93.46(9)
C19 Ru1 C23 143.47(8)
C22 Ru1 C23 38.04(7)
C20 Ru1 C23 62.29(7)
C21 Ru1 C23 62.43(7)
C18 Ru1 C24 117.65(9)
C19 Ru1 C24 149.79(9)
C22 Ru1 C24 62.73(7)
C20 Ru1 C24 37.57(7)
C21 Ru1 C24 62.08(7)
C23 Ru1 C24 36.75(7)
C18 Ru1 S1 92.21(7)
C19 Ru1 S1 94.71(7)
C22 Ru1 S1 153.41(6)
C20 Ru1 S1 93.99(5)
C21 Ru1 S1 127.25(5)
C23 Ru1 S1 121.14(5)
C24 Ru1 S1 91.08(5)
C12 S1 C13 91.14(10)
C12 S1 Ru1 109.26(7)
C13 S1 Ru1 113.50(7)
C2 C1 C11 119.2(2)
C1 C2 C3 121.0(2)
C2 C3 C4 121.3(2)
C13 C4 C3 117.0(2)
C7 C6 C12 118.0(2)
C6 C7 C8 120.8(2)
C9 C8 C7 121.0(2)
C8 C9 C10 119.7(2)
C9 C10 C12 118.41(19)
C9 C10 C11 129.32(19)
C12 C10 C11 112.21(18)
C13 C11 C1 118.42(19)
C13 C11 C10 113.02(18)
C1 C11 C10 128.40(19)
C6 C12 C10 122.13(19)
C6 C12 S1 125.93(16)
C10 C12 S1 111.90(15)
C4 C13 C11 123.10(19)
C4 C13 S1 125.00(17)
C11 C13 S1 111.71(15)
O2 C18 Ru1 176.3(2)
O1 C19 Ru1 176.0(2)
C21 C20 C24 107.89(17)
C21 C20 C25 127.14(19)
C24 C20 C25 124.68(18)
C21 C20 Ru1 71.62(12)
C24 C20 Ru1 71.60(11)
C25 C20 Ru1 127.14(14)
C20 C21 C22 108.38(17)
C20 C21 C26 125.92(19)
C22 C21 C26 125.63(19)
C20 C21 Ru1 71.47(11)
C22 C21 Ru1 69.56(12)
C26 C21 Ru1 127.04(15)
C21 C22 C23 107.56(18)
C21 C22 C27 126.01(19)
C23 C22 C27 125.81(19)
C21 C22 Ru1 72.78(12)
C23 C22 Ru1 72.75(11)
C27 C22 Ru1 127.05(15)
C24 C23 C22 107.77(18)
C24 C23 C28 127.03(19)
C22 C23 C28 125.12(19)
C24 C23 Ru1 71.75(11)
C22 C23 Ru1 69.21(11)
C28 C23 Ru1 127.03(15)
C23 C24 C20 108.27(17)
C23 C24 C29 127.50(19)
C20 C24 C29 123.90(19)
C23 C24 Ru1 71.49(11)
C20 C24 Ru1 70.84(11)
C29 C24 Ru1 128.56(14)
F1 B1 F2 110.9(2)
F1 B1 F3 110.1(2)
F2 B1 F3 110.4(2)
F1 B1 F4 107.3(2)
F2 B1 F4 108.5(2)
F3 B1 F4 109.6(2)

loop_
_geom_bond_atom_site_label_1
_geom_bond_atom_site_label_2
_geom_bond_distance
Ru1 C18 1.909(2)
Ru1 C19 1.914(2)
Ru1 C22 2.205(2)
Ru1 C20 2.246(2)
Ru1 C21 2.248(2)
Ru1 C23 2.253(2)
Ru1 C24 2.256(2)
Ru1 S1 2.3935(5)
S1 C12 1.776(2)
S1 C13 1.776(2)
C1 C2 1.384(3)
C1 C11 1.404(3)
C2 C3 1.390(3)
C3 C4 1.394(3)
C4 C13 1.385(3)
C6 C7 1.378(3)
C6 C12 1.392(3)
C7 C8 1.393(3)
C8 C9 1.383(3)
C9 C10 1.391(3)
C10 C12 1.408(3)
C10 C11 1.456(3)
C11 C13 1.401(3)
C18 O2 1.133(3)
C19 O1 1.133(3)
C20 C21 1.423(3)
C20 C24 1.450(3)
C20 C25 1.497(3)
C21 C22 1.438(3)
C21 C26 1.501(3)
C22 C23 1.453(3)
C22 C27 1.500(3)
C23 C24 1.421(3)
C23 C28 1.499(3)
C24 C29 1.500(3)
B1 F1 1.369(3)
B1 F2 1.373(3)
B1 F3 1.383(3)
B1 F4 1.388(3)
